data_4077570
loop_
_publ_author_name
'Fang, Xinggao'
'Scott, Brian L.'
'John, Kevin D.'
'Kubas, Gregory J.'

_publ_section_title
;
 Synthesis of and Small Molecule Coordination to Highly Electrophilic
 Cationic Manganese(I) and Rhenium(I) Carbonyl Complexes with Tied-Back
 Phosphites
;
_journal_issue 20
_journal_name_full Organometallics
_journal_page_first 4141
_journal_paper_doi 10.1021/om0004693
_journal_volume 19
_journal_year 2000
_chemical_formula_sum 'C49 H40 B F24 O10 P2 Re'
_chemical_formula_weight 1503.76
_chemical_name_systematic
; 
 ? 
;
_space_group_IT_number 2
_symmetry_cell_setting triclinic
_symmetry_space_group_name_Hall '-P 1'
_symmetry_space_group_name_H-M 'P -1'
_atom_sites_solution_hydrogens geom
_atom_sites_solution_primary direct
_atom_sites_solution_secondary difmap
_audit_creation_method SHELXL-97
_cell_angle_alpha 91.3250(10)
_cell_angle_beta 98.4470(10)
_cell_angle_gamma 102.836(2)
_cell_formula_units_Z 2
_cell_length_a 12.9841(9)
_cell_length_b 14.2024(10)
_cell_length_c 16.3209(12)
_cell_measurement_temperature 203(2)
_cell_volume 2897.8(4)
_computing_structure_refinement 'SHELXL-97 (Sheldrick, 1997)'
_computing_structure_solution 'SHELXS-97 (Sheldrick, 1990)'
_diffrn_ambient_temperature 203(2)
_diffrn_measured_fraction_theta_full 0.907
_diffrn_measured_fraction_theta_max 0.907
_diffrn_radiation_monochromator graphite
_diffrn_radiation_source 'fine-focus sealed tube'
_diffrn_radiation_type MoK\a
_diffrn_radiation_wavelength 0.71073
_diffrn_reflns_av_R_equivalents 0.0000
_diffrn_reflns_av_sigmaI/netI 0.0937
_diffrn_reflns_limit_h_max 14
_diffrn_reflns_limit_h_min -14
_diffrn_reflns_limit_k_max 15
_diffrn_reflns_limit_k_min -15
_diffrn_reflns_limit_l_max 18
_diffrn_reflns_limit_l_min 0
_diffrn_reflns_number 7597
_diffrn_reflns_theta_full 23.31
_diffrn_reflns_theta_max 23.31
_diffrn_reflns_theta_min 1.26
_exptl_absorpt_coefficient_mu 2.283
_exptl_crystal_density_diffrn 1.723
_exptl_crystal_density_method 'not measured'
_exptl_crystal_F_000 1480
_refine_diff_density_max 0.929
_refine_diff_density_min -0.797
_refine_diff_density_rms 0.127
_refine_ls_extinction_method none
_refine_ls_goodness_of_fit_ref 1.275
_refine_ls_hydrogen_treatment mixed
_refine_ls_matrix_type full
_refine_ls_number_parameters 784
_refine_ls_number_reflns 7597
_refine_ls_number_restraints 0
_refine_ls_restrained_S_all 1.275
_refine_ls_R_factor_all 0.0943
_refine_ls_R_factor_gt 0.0644
_refine_ls_shift/su_max 0.001
_refine_ls_shift/su_mean 0.000
_refine_ls_structure_factor_coef Fsqd
_refine_ls_weighting_details 'calc w=1/[\s^2^(Fo^2^)+(0.0327P)^2^+0.0000P] where P=(Fo^2^+2Fc^2^)/3'
_refine_ls_weighting_scheme calc
_refine_ls_wR_factor_gt 0.1152
_refine_ls_wR_factor_ref 0.1246
_reflns_number_gt 5884
_reflns_number_total 7597
_reflns_threshold_expression >2sigma(I)
_cod_data_source_file om0004693.cif
_cod_data_source_block ccd275
_cod_original_sg_symbol_H-M '&#x0091;P 1&#x0092;'
_cod_database_code 4077570

loop_
_symmetry_equiv_pos_as_xyz
'x, y, z'
'-x, -y, -z'

loop_
_atom_site_label
_atom_site_type_symbol
_atom_site_fract_x
_atom_site_fract_y
_atom_site_fract_z
_atom_site_U_iso_or_equiv
_atom_site_adp_type
_atom_site_occupancy
_atom_site_symmetry_multiplicity
_atom_site_calc_flag
_atom_site_refinement_flags
B1 B 1.4399(8) 0.8514(7) 1.2487(6) 0.031(3) Uani 1 1 d .
Re1 Re 0.96977(3) 0.60750(3) 0.73021(3) 0.04020(16) Uani 1 1 d .
P1 P 1.1197(2) 0.53641(19) 0.73599(16) 0.0388(7) Uani 1 1 d .
P2 P 1.0100(2) 0.65933(19) 0.87354(16) 0.0415(7) Uani 1 1 d .
F1 F 1.7862(5) 0.8247(5) 1.1174(4) 0.082(2) Uani 1 1 d .
F2 F 1.8234(6) 0.9772(5) 1.1353(4) 0.085(2) Uani 1 1 d .
F3 F 1.9213(5) 0.8974(6) 1.2030(4) 0.105(3) Uani 1 1 d .
F4 F 1.8782(6) 0.9382(7) 1.4879(4) 0.132(4) Uani 1 1 d .
F5 F 1.7264(6) 0.9284(7) 1.5228(4) 0.119(3) Uani 1 1 d .
F6 F 1.7758(8) 0.8020(7) 1.4974(5) 0.135(4) Uani 1 1 d .
F7 F 1.4132(7) 1.2444(5) 1.3943(5) 0.123(3) Uani 1 1 d .
F8 F 1.5353(7) 1.1721(5) 1.4304(5) 0.117(3) Uani 1 1 d .
F9 F 1.5494(8) 1.2691(6) 1.3358(6) 0.140(4) Uani 1 1 d .
F10 F 1.2116(8) 1.0424(7) 1.0462(5) 0.142(4) Uani 1 1 d .
F11 F 1.1995(9) 1.1624(6) 1.1127(7) 0.187(6) Uani 1 1 d .
F12 F 1.1151(8) 1.0312(9) 1.1304(7) 0.173(5) Uani 1 1 d .
F13 F 1.4289(7) 0.7818(5) 0.8649(4) 0.121(3) Uani 1 1 d .
F14 F 1.3530(8) 0.8836(7) 0.9107(5) 0.136(4) Uani 1 1 d .
F15 F 1.5180(7) 0.9032(6) 0.9393(4) 0.108(3) Uani 1 1 d .
F16 F 1.4449(8) 0.4960(5) 1.0819(7) 0.151(4) Uani 1 1 d .
F17 F 1.3166(9) 0.4908(5) 1.1353(6) 0.150(4) Uani 1 1 d .
F18 F 1.3031(9) 0.4852(5) 1.0085(5) 0.168(5) Uani 1 1 d .
F19 F 1.0649(8) 0.7207(8) 1.4481(8) 0.180(6) Uani 1 1 d .
F20 F 1.1242(7) 0.8558(8) 1.4347(10) 0.210(7) Uani 1 1 d .
F21 F 1.0491(8) 0.7738(12) 1.3369(6) 0.217(7) Uani 1 1 d .
F22 F 1.4846(8) 0.5828(7) 1.4501(7) 0.173(5) Uani 1 1 d .
F23 F 1.3770(10) 0.5693(6) 1.5237(6) 0.162(4) Uani 1 1 d .
F24 F 1.3391(9) 0.4957(6) 1.4151(7) 0.197(6) Uani 1 1 d .
C1 C 1.2154(11) 0.4419(11) 0.6491(7) 0.108(5) Uani 1 1 d .
H1A H 1.2649 0.4686 0.6120 0.129 Uiso 1 1 calc R
H1B H 1.1808 0.3760 0.6290 0.129 Uiso 1 1 calc R
C2 C 1.1972(9) 0.3926(9) 0.7883(9) 0.090(5) Uani 1 1 d .
H2A H 1.1685 0.3259 0.7676 0.108 Uiso 1 1 calc R
H2B H 1.2332 0.3926 0.8448 0.108 Uiso 1 1 calc R
C3 C 1.3206(9) 0.5432(8) 0.7694(10) 0.103(5) Uani 1 1 d .
H3A H 1.3591 0.5427 0.8249 0.124 Uiso 1 1 calc R
H3B H 1.3708 0.5762 0.7351 0.124 Uiso 1 1 calc R
C4 C 1.2756(8) 0.4420(7) 0.7352(6) 0.044(3) Uani 1 1 d .
C5 C 1.3650(8) 0.3869(7) 0.7335(7) 0.062(3) Uani 1 1 d .
H5A H 1.3344 0.3219 0.7113 0.092 Uiso 1 1 calc R
H5B H 1.4017 0.3856 0.7889 0.092 Uiso 1 1 calc R
H5C H 1.4147 0.4188 0.6993 0.092 Uiso 1 1 calc R
C6 C 1.0947(17) 0.7970(12) 0.9808(8) 0.208(13) Uani 1 1 d .
H6A H 1.0652 0.8536 0.9857 0.250 Uiso 1 1 calc R
H6B H 1.1711 0.8162 1.0002 0.250 Uiso 1 1 calc R
C7 C 0.9331(9) 0.6954(11) 1.0009(6) 0.095(5) Uani 1 1 d .
H7A H 0.9016 0.7504 1.0077 0.114 Uiso 1 1 calc R
H7B H 0.8985 0.6438 1.0324 0.114 Uiso 1 1 calc R
C8 C 1.0922(16) 0.6394(15) 1.0216(8) 0.202(12) Uani 1 1 d .
H8A H 1.0624 0.5879 1.0551 0.242 Uiso 1 1 calc R
H8B H 1.1688 0.6579 1.0397 0.242 Uiso 1 1 calc R
C9 C 1.0455(8) 0.7224(7) 1.0332(6) 0.040(3) Uani 1 1 d .
C10 C 1.0668(8) 0.7569(8) 1.1238(6) 0.063(3) Uani 1 1 d .
H10A H 1.1425 0.7742 1.1426 0.095 Uiso 1 1 calc R
H10B H 1.0341 0.7061 1.1559 0.095 Uiso 1 1 calc R
H10C H 1.0372 0.8123 1.1305 0.095 Uiso 1 1 calc R
C11 C 0.8346(10) 0.6496(8) 0.7264(6) 0.054(3) Uani 1 1 d .
C12 C 0.8915(9) 0.4877(8) 0.7557(6) 0.046(3) Uani 1 1 d .
C13 C 0.9358(8) 0.5697(7) 0.6087(7) 0.044(3) Uani 1 1 d .
C14 C 0.9988(12) 0.8165(11) 0.6444(9) 0.110(5) Uani 1 1 d .
H14A H 1.0477 0.8556 0.6123 0.132 Uiso 1 1 calc R
H14B H 0.9407 0.7767 0.6058 0.132 Uiso 1 1 calc R
C15 C 0.9571(11) 0.8781(9) 0.6932(8) 0.091(4) Uani 1 1 d .
H15A H 0.9204 0.9171 0.6577 0.136 Uiso 1 1 calc R
H15B H 1.0146 0.9191 0.7304 0.136 Uiso 1 1 calc R
H15C H 0.9081 0.8397 0.7247 0.136 Uiso 1 1 calc R
C16 C 1.1648(12) 0.8006(10) 0.7259(9) 0.101(5) Uani 1 1 d .
H16A H 1.1615 0.8595 0.7556 0.121 Uiso 1 1 calc R
H16B H 1.1950 0.7614 0.7666 0.121 Uiso 1 1 calc R
C17 C 1.2386(12) 0.8268(12) 0.6714(10) 0.135(7) Uani 1 1 d .
H17A H 1.3063 0.8599 0.7022 0.202 Uiso 1 1 calc R
H17B H 1.2133 0.8688 0.6319 0.202 Uiso 1 1 calc R
H17C H 1.2468 0.7698 0.6428 0.202 Uiso 1 1 calc R
C18 C 1.5715(7) 0.8677(6) 1.2769(5) 0.032(2) Uani 1 1 d .
C19 C 1.6428(7) 0.8777(6) 1.2201(6) 0.035(2) Uani 1 1 d .
H19 H 1.6148 0.8755 1.1641 0.042 Uiso 1 1 calc R
C20 C 1.7526(8) 0.8908(6) 1.2413(6) 0.038(2) Uani 1 1 d .
C20A C 1.8201(9) 0.8976(9) 1.1734(8) 0.059(3) Uani 1 1 d .
C21 C 1.7965(8) 0.8952(7) 1.3244(7) 0.052(3) Uani 1 1 d .
H21 H 1.8698 0.9024 1.3402 0.063 Uiso 1 1 calc R
C22 C 1.7299(8) 0.8888(7) 1.3833(6) 0.049(3) Uani 1 1 d .
C22A C 1.7777(11) 0.8904(12) 1.4718(8) 0.077(4) Uani 1 1 d .
C23 C 1.6200(8) 0.8751(6) 1.3605(6) 0.039(2) Uani 1 1 d .
H23 H 1.5772 0.8708 1.4018 0.047 Uiso 1 1 calc R
C24 C 1.4097(7) 0.9580(6) 1.2422(5) 0.031(2) Uani 1 1 d .
C25 C 1.4588(7) 1.0334(6) 1.3005(5) 0.035(2) Uani 1 1 d .
H25 H 1.5143 1.0249 1.3406 0.042 Uiso 1 1 calc R
C26 C 1.4282(8) 1.1206(7) 1.3011(6) 0.045(3) Uani 1 1 d .
C26A C 1.4816(11) 1.1994(9) 1.3647(9) 0.076(4) Uani 1 1 d .
C27 C 1.3476(8) 1.1363(7) 1.2417(6) 0.047(3) Uani 1 1 d .
H27 H 1.3278 1.1953 1.2411 0.056 Uiso 1 1 calc R
C28 C 1.2971(8) 1.0631(7) 1.1834(6) 0.041(3) Uani 1 1 d .
C28A C 1.2119(12) 1.0768(11) 1.1191(9) 0.077(4) Uani 1 1 d .
C29 C 1.3275(7) 0.9758(6) 1.1837(5) 0.033(2) Uani 1 1 d .
H29 H 1.2919 0.9273 1.1436 0.039 Uiso 1 1 calc R
C30 C 1.4136(6) 0.7899(6) 1.1569(5) 0.029(2) Uani 1 1 d .
C31 C 1.4248(7) 0.8345(6) 1.0825(5) 0.035(2) Uani 1 1 d .
H31 H 1.4387 0.9017 1.0833 0.042 Uiso 1 1 calc R
C32 C 1.4162(7) 0.7835(7) 1.0072(5) 0.037(2) Uani 1 1 d .
C32A C 1.4308(11) 0.8353(10) 0.9302(7) 0.066(3) Uani 1 1 d .
C33 C 1.3944(7) 0.6836(8) 1.0042(6) 0.046(3) Uani 1 1 d .
H33 H 1.3897 0.6486 0.9544 0.055 Uiso 1 1 calc R
C34 C 1.3798(7) 0.6365(7) 1.0759(6) 0.038(2) Uani 1 1 d .
C34A C 1.3572(11) 0.5299(9) 1.0735(8) 0.062(3) Uani 1 1 d .
C35 C 1.3895(7) 0.6896(6) 1.1510(5) 0.034(2) Uani 1 1 d .
H35 H 1.3794 0.6564 1.1988 0.040 Uiso 1 1 calc R
C36 C 1.3746(7) 0.7916(6) 1.3150(5) 0.032(2) Uani 1 1 d .
C37 C 1.2782(7) 0.8083(6) 1.3329(5) 0.036(2) Uani 1 1 d .
H37 H 1.2527 0.8585 1.3078 0.043 Uiso 1 1 calc R
C38 C 1.2193(7) 0.7547(7) 1.3854(6) 0.040(2) Uani 1 1 d .
C38A C 1.1159(10) 0.7760(11) 1.3989(9) 0.069(4) Uani 1 1 d .
C39 C 1.2518(8) 0.6780(7) 1.4237(6) 0.044(3) Uani 1 1 d .
H39 H 1.2113 0.6403 1.4587 0.053 Uiso 1 1 calc R
C40 C 1.3491(8) 0.6598(6) 1.4072(6) 0.039(2) Uani 1 1 d .
C40A C 1.3848(11) 0.5769(9) 1.4450(8) 0.061(3) Uani 1 1 d .
C41 C 1.4062(7) 0.7138(6) 1.3537(5) 0.033(2) Uani 1 1 d .
H41 H 1.4688 0.6980 1.3427 0.039 Uiso 1 1 calc R
O1 O 1.1360(6) 0.4986(6) 0.6491(4) 0.084(3) Uani 1 1 d .
O2 O 1.1099(6) 0.4428(5) 0.7874(5) 0.070(2) Uani 1 1 d .
O3 O 1.2356(6) 0.5959(5) 0.7721(6) 0.089(3) Uani 1 1 d .
O4 O 1.0762(11) 0.7621(8) 0.8934(6) 0.207(8) Uani 1 1 d .
O5 O 0.9140(6) 0.6632(8) 0.9134(4) 0.108(4) Uani 1 1 d .
O6 O 1.0700(11) 0.6042(10) 0.9330(5) 0.200(7) Uani 1 1 d .
O7 O 0.7513(7) 0.6644(5) 0.7241(5) 0.076(3) Uani 1 1 d .
O8 O 0.8427(6) 0.4137(6) 0.7740(4) 0.055(2) Uani 1 1 d .
O9 O 0.9159(6) 0.5470(5) 0.5409(4) 0.067(2) Uani 1 1 d .
O10 O 1.0581(6) 0.7505(5) 0.6972(4) 0.058(2) Uani 1 1 d .

loop_
_atom_site_aniso_label
_atom_site_aniso_U_11
_atom_site_aniso_U_22
_atom_site_aniso_U_33
_atom_site_aniso_U_23
_atom_site_aniso_U_13
_atom_site_aniso_U_12
B1 0.033(7) 0.032(6) 0.029(6) 0.005(5) 0.004(5) 0.012(5)
Re1 0.0395(3) 0.0453(3) 0.0361(2) -0.01047(18) -0.00095(18) 0.0162(2)
P1 0.0358(17) 0.0425(17) 0.0390(16) -0.0068(13) 0.0050(13) 0.0120(13)
P2 0.0347(16) 0.0486(18) 0.0406(16) -0.0140(13) 0.0046(13) 0.0109(14)
F1 0.083(5) 0.071(5) 0.090(5) -0.028(4) 0.043(4) 0.000(4)
F2 0.102(6) 0.075(5) 0.089(5) 0.017(4) 0.058(4) 0.012(4)
F3 0.041(4) 0.181(8) 0.099(6) -0.002(5) 0.019(4) 0.037(5)
F4 0.064(5) 0.229(10) 0.063(5) 0.008(6) -0.022(4) -0.032(6)
F5 0.096(6) 0.198(9) 0.047(5) -0.027(5) -0.007(4) 0.017(6)
F6 0.165(9) 0.143(8) 0.084(6) 0.042(6) -0.032(6) 0.034(7)
F7 0.124(7) 0.107(6) 0.135(7) -0.080(5) -0.001(6) 0.044(5)
F8 0.157(8) 0.087(6) 0.089(6) -0.047(5) -0.049(6) 0.037(6)
F9 0.174(9) 0.069(6) 0.143(8) -0.042(5) 0.060(7) -0.061(6)
F10 0.172(9) 0.225(10) 0.060(5) -0.013(6) -0.031(6) 0.143(8)
F11 0.245(12) 0.082(6) 0.208(10) -0.020(6) -0.135(9) 0.097(8)
F12 0.082(7) 0.283(15) 0.162(10) 0.074(9) -0.010(7) 0.068(8)
F13 0.223(10) 0.088(6) 0.042(4) -0.005(4) 0.058(5) -0.011(6)
F14 0.153(9) 0.204(10) 0.086(6) 0.079(6) 0.042(6) 0.095(8)
F15 0.137(7) 0.101(6) 0.063(5) 0.015(4) 0.030(5) -0.034(6)
F16 0.132(8) 0.052(5) 0.272(13) -0.007(6) 0.035(8) 0.028(5)
F17 0.264(12) 0.036(5) 0.165(9) -0.013(5) 0.142(9) 0.001(6)
F18 0.291(13) 0.050(5) 0.105(7) -0.028(5) -0.080(8) -0.010(6)
F19 0.119(8) 0.209(12) 0.277(14) 0.123(11) 0.152(10) 0.085(8)
F20 0.101(8) 0.136(9) 0.40(2) -0.112(11) 0.107(10) 0.021(7)
F21 0.094(7) 0.53(2) 0.083(7) 0.004(10) 0.013(6) 0.180(11)
F22 0.104(7) 0.174(10) 0.289(14) 0.181(10) 0.071(8) 0.086(7)
F23 0.303(14) 0.127(8) 0.085(7) 0.062(6) 0.038(8) 0.099(8)
F24 0.262(13) 0.035(5) 0.236(12) -0.033(6) -0.173(10) 0.052(6)
C1 0.117(12) 0.190(16) 0.047(8) -0.019(9) 0.004(8) 0.108(12)
C2 0.064(9) 0.088(10) 0.148(13) 0.043(9) 0.057(9) 0.052(8)
C3 0.041(8) 0.072(9) 0.196(16) -0.037(10) -0.001(9) 0.025(7)
C4 0.041(7) 0.042(7) 0.055(7) -0.007(5) 0.010(6) 0.019(5)
C5 0.051(7) 0.070(8) 0.070(8) -0.003(6) 0.012(6) 0.026(6)
C6 0.31(3) 0.162(17) 0.070(11) -0.076(11) 0.109(14) -0.159(18)
C7 0.061(9) 0.201(16) 0.026(7) -0.030(8) 0.001(6) 0.043(10)
C8 0.28(2) 0.32(3) 0.051(9) -0.101(13) -0.090(12) 0.25(2)
C9 0.039(6) 0.042(6) 0.035(6) -0.013(5) 0.008(5) -0.001(5)
C10 0.052(7) 0.085(9) 0.048(7) -0.023(6) 0.013(6) 0.007(6)
C11 0.060(8) 0.064(8) 0.039(7) -0.014(5) -0.004(6) 0.026(7)
C12 0.062(8) 0.045(7) 0.035(6) -0.014(6) 0.000(6) 0.028(6)
C13 0.041(7) 0.042(7) 0.046(7) -0.002(5) 0.004(6) 0.008(5)
C14 0.106(13) 0.118(13) 0.097(12) 0.012(10) -0.004(10) 0.020(11)
C15 0.104(12) 0.063(9) 0.108(12) -0.012(8) 0.019(9) 0.025(8)
C16 0.106(13) 0.076(10) 0.136(14) 0.038(10) 0.030(12) 0.042(10)
C17 0.116(14) 0.171(17) 0.142(16) 0.064(13) 0.077(12) 0.040(12)
C18 0.031(6) 0.026(5) 0.036(6) -0.002(4) 0.000(5) 0.008(4)
C19 0.036(6) 0.039(6) 0.032(6) 0.002(4) 0.001(5) 0.014(5)
C20 0.035(6) 0.037(6) 0.040(6) 0.000(5) 0.009(5) 0.003(5)
C20A 0.045(8) 0.052(8) 0.085(10) -0.004(7) 0.014(7) 0.017(7)
C21 0.035(7) 0.057(7) 0.057(8) 0.001(6) -0.008(6) 0.006(6)
C22 0.040(7) 0.061(8) 0.036(6) -0.002(5) -0.005(6) 0.000(6)
C22A 0.048(9) 0.117(13) 0.053(9) 0.012(9) -0.008(7) 0.002(9)
C23 0.038(7) 0.039(6) 0.034(6) 0.006(5) 0.008(5) -0.004(5)
C24 0.031(6) 0.031(6) 0.031(5) 0.000(4) 0.012(5) 0.004(5)
C25 0.033(6) 0.035(6) 0.036(6) -0.006(5) -0.002(5) 0.008(5)
C26 0.050(7) 0.038(7) 0.046(7) -0.006(5) 0.014(6) 0.008(5)
C26A 0.079(10) 0.046(9) 0.098(11) -0.031(8) 0.010(9) 0.011(8)
C27 0.055(7) 0.038(6) 0.059(7) 0.002(6) 0.019(6) 0.028(6)
C28 0.051(7) 0.040(6) 0.038(6) 0.008(5) 0.006(5) 0.018(5)
C28A 0.078(11) 0.095(11) 0.075(10) 0.007(8) 0.002(9) 0.059(9)
C29 0.029(6) 0.034(6) 0.035(6) -0.003(4) 0.008(5) 0.005(5)
C30 0.023(5) 0.035(6) 0.032(6) 0.005(4) 0.006(4) 0.010(4)
C31 0.039(6) 0.032(6) 0.032(6) -0.006(5) 0.001(5) 0.009(5)
C32 0.037(6) 0.042(7) 0.031(6) -0.003(5) 0.004(5) 0.006(5)
C32A 0.074(10) 0.077(10) 0.037(8) 0.002(7) 0.003(7) -0.002(8)
C33 0.037(6) 0.057(8) 0.041(7) -0.007(6) 0.004(5) 0.007(6)
C34 0.033(6) 0.033(6) 0.044(6) -0.004(5) 0.005(5) 0.003(5)
C34A 0.075(9) 0.058(9) 0.060(8) -0.011(7) 0.028(7) 0.022(8)
C35 0.033(6) 0.031(6) 0.036(6) 0.008(5) 0.001(5) 0.007(5)
C36 0.044(6) 0.026(5) 0.027(5) -0.004(4) 0.006(5) 0.008(5)
C37 0.039(6) 0.035(6) 0.032(6) -0.002(5) -0.004(5) 0.010(5)
C38 0.034(6) 0.047(7) 0.039(6) 0.002(5) 0.011(5) 0.007(5)
C38A 0.033(8) 0.095(11) 0.081(10) -0.011(8) 0.026(8) 0.011(8)
C39 0.054(8) 0.037(6) 0.031(6) 0.000(5) 0.014(5) -0.016(6)
C40 0.047(7) 0.027(6) 0.037(6) 0.000(5) 0.003(5) -0.003(5)
C40A 0.079(10) 0.048(8) 0.064(9) 0.026(7) 0.019(7) 0.027(7)
C41 0.034(6) 0.023(5) 0.039(6) 0.000(5) 0.013(5) -0.003(5)
O1 0.098(6) 0.142(8) 0.039(5) -0.006(5) 0.003(4) 0.091(6)
O2 0.061(5) 0.075(5) 0.101(6) 0.043(5) 0.043(5) 0.048(4)
O3 0.040(5) 0.068(6) 0.156(8) -0.048(5) -0.007(5) 0.026(4)
O4 0.300(16) 0.169(11) 0.064(7) -0.079(7) 0.092(9) -0.164(11)
O5 0.043(5) 0.240(11) 0.040(5) -0.031(6) 0.004(4) 0.040(6)
O6 0.312(16) 0.295(15) 0.050(6) -0.090(7) -0.087(8) 0.276(14)
O7 0.060(6) 0.072(6) 0.097(7) -0.021(5) -0.007(5) 0.031(5)
O8 0.053(5) 0.060(5) 0.050(5) -0.009(4) 0.001(4) 0.015(4)
O9 0.090(6) 0.077(6) 0.032(4) -0.005(4) 0.005(4) 0.017(5)
O10 0.039(5) 0.043(5) 0.080(5) 0.005(4) -0.016(4) 0.002(4)

loop_
_atom_type_symbol
_atom_type_description
_atom_type_scat_dispersion_real
_atom_type_scat_dispersion_imag
_atom_type_scat_source
C C 0.0033 0.0016 'International Tables Vol C Tables 4.2.6.8 and 6.1.1.4'
H H 0.0000 0.0000 'International Tables Vol C Tables 4.2.6.8 and 6.1.1.4'
B B 0.0013 0.0007 'International Tables Vol C Tables 4.2.6.8 and 6.1.1.4'
O O 0.0106 0.0060 'International Tables Vol C Tables 4.2.6.8 and 6.1.1.4'
F F 0.0171 0.0103 'International Tables Vol C Tables 4.2.6.8 and 6.1.1.4'
P P 0.1023 0.0942 'International Tables Vol C Tables 4.2.6.8 and 6.1.1.4'
Re Re -1.0185 7.2310 'International Tables Vol C Tables 4.2.6.8 and 6.1.1.4'

loop_
_geom_angle_atom_site_label_1
_geom_angle_atom_site_label_2
_geom_angle_atom_site_label_3
_geom_angle
C36 B1 C24 108.6(7)
C36 B1 C18 111.7(7)
C24 B1 C18 108.8(7)
C36 B1 C30 110.9(7)
C24 B1 C30 112.0(7)
C18 B1 C30 104.8(7)
C12 Re1 C11 85.3(4)
C12 Re1 C13 91.5(4)
C11 Re1 C13 90.9(4)
C12 Re1 O10 178.2(4)
C11 Re1 O10 93.2(4)
C13 Re1 O10 87.5(3)
C12 Re1 P1 87.5(3)
C11 Re1 P1 172.7(3)
C13 Re1 P1 88.1(3)
O10 Re1 P1 94.0(2)
C12 Re1 P2 90.5(3)
C11 Re1 P2 87.9(3)
C13 Re1 P2 177.6(3)
O10 Re1 P2 90.4(2)
P1 Re1 P2 93.34(9)
O1 P1 O3 101.7(5)
O1 P1 O2 102.6(4)
O3 P1 O2 102.2(5)
O1 P1 Re1 113.3(3)
O3 P1 Re1 121.1(3)
O2 P1 Re1 113.6(3)
O6 P2 O5 102.7(6)
O6 P2 O4 101.3(8)
O5 P2 O4 100.9(6)
O6 P2 Re1 119.3(3)
O5 P2 Re1 114.4(3)
O4 P2 Re1 115.6(4)
O1 C1 C4 110.4(8)
O2 C2 C4 110.0(9)
O3 C3 C4 111.1(9)
C3 C4 C2 108.6(10)
C3 C4 C1 109.9(11)
C2 C4 C1 107.5(10)
C3 C4 C5 110.8(8)
C2 C4 C5 110.0(8)
C1 C4 C5 110.0(8)
O4 C6 C9 111.7(10)
C9 C7 O5 111.7(8)
C9 C8 O6 110.6(10)
C7 C9 C8 108.7(11)
C7 C9 C6 107.0(12)
C8 C9 C6 106.2(13)
C7 C9 C10 112.4(8)
C8 C9 C10 110.3(9)
C6 C9 C10 112.0(9)
O7 C11 Re1 173.1(10)
O8 C12 Re1 178.1(9)
O9 C13 Re1 178.8(10)
C15 C14 O10 112.4(12)
C17 C16 O10 121.5(14)
C19 C18 C23 114.4(8)
C19 C18 B1 123.0(8)
C23 C18 B1 122.6(8)
C20 C19 C18 124.5(8)
C19 C20 C21 118.9(9)
C19 C20 C20A 119.0(9)
C21 C20 C20A 122.1(10)
F2 C20A F1 107.9(11)
F2 C20A F3 105.9(10)
F1 C20A F3 106.4(9)
F2 C20A C20 112.1(9)
F1 C20A C20 112.6(9)
F3 C20A C20 111.7(10)
C22 C21 C20 118.9(9)
C21 C22 C23 121.0(9)
C21 C22 C22A 118.2(10)
C23 C22 C22A 120.6(10)
F4 C22A F5 106.5(12)
F4 C22A F6 106.0(12)
F5 C22A F6 104.4(12)
F4 C22A C22 113.6(11)
F5 C22A C22 113.5(11)
F6 C22A C22 112.1(12)
C22 C23 C18 122.1(9)
C25 C24 C29 115.9(8)
C25 C24 B1 121.1(8)
C29 C24 B1 122.8(8)
C26 C25 C24 122.3(9)
C27 C26 C25 120.3(9)
C27 C26 C26A 118.6(10)
C25 C26 C26A 121.1(10)
F8 C26A F9 105.9(12)
F8 C26A F7 104.8(12)
F9 C26A F7 104.3(11)
F8 C26A C26 114.8(11)
F9 C26A C26 112.8(12)
F7 C26A C26 113.2(11)
C28 C27 C26 118.7(9)
C27 C28 C29 120.6(9)
C27 C28 C28A 120.5(10)
C29 C28 C28A 118.8(10)
F11 C28A F10 107.4(13)
F11 C28A F12 100.7(12)
F10 C28A F12 99.2(13)
F11 C28A C28 116.3(12)
F10 C28A C28 116.7(11)
F12 C28A C28 114.0(12)
C28 C29 C24 122.1(8)
C35 C30 C31 115.6(8)
C35 C30 B1 121.2(8)
C31 C30 B1 122.9(8)
C32 C31 C30 123.2(9)
C33 C32 C31 119.5(9)
C33 C32 C32A 119.8(9)
C31 C32 C32A 120.7(9)
F13 C32A F15 108.0(11)
F13 C32A F14 105.8(10)
F15 C32A F14 103.4(11)
F13 C32A C32 115.8(11)
F15 C32A C32 112.5(10)
F14 C32A C32 110.4(10)
C34 C33 C32 119.1(9)
C33 C34 C35 120.2(9)
C33 C34 C34A 119.6(9)
C35 C34 C34A 120.2(9)
F18 C34A F17 107.5(12)
F18 C34A F16 103.0(10)
F17 C34A F16 98.7(11)
F18 C34A C34 117.1(11)
F17 C34A C34 115.5(9)
F16 C34A C34 112.8(10)
C30 C35 C34 122.3(9)
C37 C36 C41 114.8(8)
C37 C36 B1 122.9(8)
C41 C36 B1 122.1(8)
C38 C37 C36 123.4(9)
C37 C38 C39 121.2(9)
C37 C38 C38A 119.6(10)
C39 C38 C38A 119.1(10)
F21 C38A F20 104.6(15)
F21 C38A F19 104.1(12)
F20 C38A F19 99.8(12)
F21 C38A C38 116.6(11)
F20 C38A C38 114.4(11)
F19 C38A C38 115.4(12)
C38 C39 C40 116.6(9)
C41 C40 C39 121.1(9)
C41 C40 C40A 120.5(10)
C39 C40 C40A 118.3(10)
F24 C40A F22 107.2(12)
F24 C40A F23 102.4(11)
F22 C40A F23 98.5(12)
F24 C40A C40 117.5(11)
F22 C40A C40 114.1(11)
F23 C40A C40 115.0(10)
C40 C41 C36 122.7(9)
C1 O1 P1 116.4(6)
C2 O2 P1 115.7(6)
C3 O3 P1 114.9(6)
C6 O4 P2 116.0(8)
C7 O5 P2 117.2(7)
C8 O6 P2 116.9(8)
C16 O10 C14 109.8(9)
C16 O10 Re1 129.4(7)
C14 O10 Re1 120.4(7)

loop_
_geom_bond_atom_site_label_1
_geom_bond_atom_site_label_2
_geom_bond_distance
B1 C36 1.613(13)
B1 C24 1.649(13)
B1 C18 1.665(13)
B1 C30 1.669(12)
Re1 C12 1.869(12)
Re1 C11 1.969(12)
Re1 C13 2.001(11)
Re1 O10 2.220(7)
Re1 P1 2.375(3)
Re1 P2 2.383(3)
P1 O1 1.564(7)
P1 O3 1.574(7)
P1 O2 1.579(7)
P2 O6 1.499(9)
P2 O5 1.499(7)
P2 O4 1.521(9)
F1 C20A 1.318(12)
F2 C20A 1.298(12)
F3 C20A 1.332(12)
F4 C22A 1.316(13)
F5 C22A 1.314(14)
F6 C22A 1.329(15)
F7 C26A 1.340(13)
F8 C26A 1.307(14)
F9 C26A 1.317(14)
F10 C28A 1.275(14)
F11 C28A 1.265(14)
F12 C28A 1.322(16)
F13 C32A 1.289(12)
F14 C32A 1.347(14)
F15 C32A 1.301(13)
F16 C34A 1.323(13)
F17 C34A 1.286(12)
F18 C34A 1.254(13)
F19 C38A 1.286(14)
F20 C38A 1.239(14)
F21 C38A 1.227(14)
F22 C40A 1.270(13)
F23 C40A 1.308(13)
F24 C40A 1.227(13)
C1 O1 1.441(12)
C1 C4 1.505(14)
C2 O2 1.466(11)
C2 C4 1.500(14)
C3 O3 1.468(12)
C3 C4 1.488(14)
C4 C5 1.541(12)
C6 O4 1.467(13)
C6 C9 1.471(16)
C7 C9 1.439(13)
C7 O5 1.458(11)
C8 C9 1.460(15)
C8 O6 1.484(13)
C9 C10 1.513(12)
C11 O7 1.143(11)
C12 O8 1.170(11)
C13 O9 1.121(10)
C14 C15 1.413(16)
C14 O10 1.543(14)
C16 C17 1.399(16)
C16 O10 1.414(14)
C18 C19 1.391(11)
C18 C23 1.407(11)
C19 C20 1.387(11)
C20 C21 1.387(12)
C20 C20A 1.502(14)
C21 C22 1.375(13)
C22 C23 1.389(12)
C22 C22A 1.483(14)
C24 C25 1.388(11)
C24 C29 1.396(11)
C25 C26 1.382(12)
C26 C27 1.379(13)
C26 C26A 1.484(14)
C27 C28 1.371(12)
C28 C29 1.382(11)
C28 C28A 1.459(14)
C30 C35 1.387(11)
C30 C31 1.394(11)
C31 C32 1.389(11)
C32 C33 1.382(12)
C32 C32A 1.486(14)
C33 C34 1.377(12)
C34 C35 1.399(12)
C34 C34A 1.476(14)
C36 C37 1.394(11)
C36 C41 1.396(11)
C37 C38 1.363(12)
C38 C39 1.384(13)
C38 C38A 1.486(14)
C39 C40 1.405(13)
C40 C41 1.367(11)
C40 C40A 1.474(13)
